data_7036404
loop_
_publ_author_name
'Drake, Jessica L.'
'Kaplan, Hilan Z.'
'Wilding, Matthew J. T.'
'Li, Bo'
'Byers, Jeffery A.'

_publ_section_title
;
 Spin transitions in bis(amidinato)-N-heterocyclic carbene iron(ii) and
 iron(iii) complexes.
;
_journal_issue 38
_journal_name_full 'Dalton transactions (Cambridge, England : 2003)'
_journal_page_first 16703
_journal_page_last 16707
_journal_paper_doi 10.1039/c5dt02440d
_journal_volume 44
_journal_year 2015
_chemical_formula_moiety 'C32 H46 Cl2 Fe N4, B F4'
_chemical_formula_sum 'C32 H46 B Cl2 F4 Fe N4'
_chemical_formula_weight 700.29
_chemical_name_systematic
;
?
;
_space_group_IT_number 14
_symmetry_cell_setting monoclinic
_symmetry_space_group_name_Hall '-P 2ybc'
_symmetry_space_group_name_H-M 'P 1 21/c 1'
_atom_sites_solution_hydrogens geom
_atom_sites_solution_primary direct
_atom_sites_solution_secondary difmap
_audit_creation_method SHELXL-97
_audit_update_record
;
2013-03-05 deposited with the CCDC.
2015-09-03 downloaded from the CCDC.
;
_cell_angle_alpha 90.00
_cell_angle_beta 115.784(2)
_cell_angle_gamma 90.00
_cell_formula_units_Z 4
_cell_length_a 18.7737(6)
_cell_length_b 13.2189(5)
_cell_length_c 18.9231(6)
_cell_measurement_reflns_used 9847
_cell_measurement_temperature 100(2)
_cell_measurement_theta_max 28.60
_cell_measurement_theta_min 2.39
_cell_volume 4228.6(3)
_computing_cell_refinement 'SAINT (Bruker, 2010)'
_computing_data_collection 'APEX2 (Bruker, 2010)'
_computing_data_reduction 'SAINT (Bruker, 2010)'
_computing_molecular_graphics 'Bruker SHELXTL'
_computing_publication_material 'Bruker SHELXTL'
_computing_structure_refinement 'SHELXL-97 (Sheldrick, 2008)'
_computing_structure_solution 'SHELXS-97 (Sheldrick, 2008)'
_diffrn_ambient_temperature 100(2)
_diffrn_measured_fraction_theta_full 0.998
_diffrn_measured_fraction_theta_max 0.998
_diffrn_measurement_device_type 'Bruker Kappa DUO CCD diffractometer'
_diffrn_measurement_method '\f and \w scans'
_diffrn_radiation_monochromator graphite
_diffrn_radiation_source 'fine-focus sealed tube'
_diffrn_radiation_type MoK\a
_diffrn_radiation_wavelength 0.71073
_diffrn_reflns_av_R_equivalents 0.0000
_diffrn_reflns_av_sigmaI/netI 0.0627
_diffrn_reflns_limit_h_max 23
_diffrn_reflns_limit_h_min -25
_diffrn_reflns_limit_k_max 18
_diffrn_reflns_limit_k_min 0
_diffrn_reflns_limit_l_max 25
_diffrn_reflns_limit_l_min 0
_diffrn_reflns_number 11374
_diffrn_reflns_theta_full 29.15
_diffrn_reflns_theta_max 29.15
_diffrn_reflns_theta_min 1.20
_exptl_absorpt_coefficient_mu 0.523
_exptl_absorpt_correction_T_max 0.9495
_exptl_absorpt_correction_T_min 0.9117
_exptl_absorpt_correction_type multi-scan
_exptl_absorpt_process_details
;
Sheldrick, G.M. (2008). SADABS v2008/1. Bruker AXS Inc. Madison, WI USA.
;
_exptl_crystal_colour brown
_exptl_crystal_density_diffrn 1.100
_exptl_crystal_density_meas ?
_exptl_crystal_density_method none
_exptl_crystal_description block
_exptl_crystal_F_000 1468
_exptl_crystal_size_max 0.18
_exptl_crystal_size_mid 0.12
_exptl_crystal_size_min 0.10
_platon_squeeze_details
;
Solvent molecules THF and dichloromethane can be located in the elctron density map
but they are disordered and could not be refine well.
Coordinates are:
O1T 1 0.352257 0.087352 0.158853 41.00000 0.05085
C2T 1 0.269779 0.123564 0.120598 41.00000 0.08673
AFIX 23
H2T1 2 0.232359 0.070915 0.120786 41.00000 -1.20000
H2T2 2 0.254936 0.145273 0.065909 41.00000 -1.20000
AFIX 0
C3T 1 0.272238 0.211959 0.171980 41.00000 0.08966
AFIX 23
H3T1 2 0.265810 0.275771 0.142428 41.00000 -1.20000
H3T2 2 0.227912 0.206607 0.186838 41.00000 -1.20000
AFIX 0
C4T 1 0.343032 0.213924 0.238858 41.00000 0.08299
AFIX 23
H4T1 2 0.336634 0.180167 0.282447 41.00000 -1.20000
H4T2 2 0.359176 0.284872 0.254354 41.00000 -1.20000
AFIX 0
C5T 1 0.402207 0.163393 0.224278 41.00000 0.05429
AFIX 23
H5T1 2 0.440382 0.127936 0.271745 41.00000 -1.20000
H5T2 2 0.431166 0.211075 0.205817 41.00000 -1.20000
O1S 1 0.330886 0.061235 0.163749 -41.00000 0.03223
C2S 1 0.274889 0.124438 0.099032 -41.00000 0.04566
AFIX 23
H2S1 2 0.219513 0.118824 0.091701 -41.00000 -1.20000
H2S2 2 0.278141 0.113980 0.048712 -41.00000 -1.20000
AFIX 0
C3S 1 0.316210 0.219790 0.141874 -41.00000 0.19784
AFIX 23
H3S1 2 0.342978 0.249616 0.111818 -41.00000 -1.20000
H3S2 2 0.274450 0.268063 0.138281 -41.00000 -1.20000
AFIX 0
C4S 1 0.373585 0.216642 0.223134 -41.00000 0.09773
AFIX 23
H4S1 2 0.355223 0.255423 0.256852 -41.00000 -1.20000
H4S2 2 0.425419 0.243441 0.229933 -41.00000 -1.20000
AFIX 0
C5S 1 0.378097 0.107653 0.240637 -41.00000 0.03819
AFIX 23
H5S1 2 0.433506 0.083495 0.263089 -41.00000 -1.20000
H5S2 2 0.355408 0.092393 0.277885 -41.00000 -1.20000
C1S 1 0.028948 0.908157 0.157634 11.00000 0.09700
CL3 5 0.080821 0.904658 0.099890 31.00000 0.05965
CL4 5 -0.016942 0.794546 0.149579 31.00000 0.19499
CL3X 5 0.079620 0.799551 0.121687 -31.00000 0.10872
CL4X 5 -0.033247 0.892183 0.094021 -31.00000 0.47399
;
_refine_diff_density_max 0.383
_refine_diff_density_min -0.311
_refine_diff_density_rms 0.060
_refine_ls_extinction_coef na
_refine_ls_extinction_method none
_refine_ls_goodness_of_fit_ref 1.002
_refine_ls_hydrogen_treatment constr
_refine_ls_matrix_type full
_refine_ls_number_parameters 418
_refine_ls_number_reflns 11374
_refine_ls_number_restraints 0
_refine_ls_restrained_S_all 1.002
_refine_ls_R_factor_all 0.0863
_refine_ls_R_factor_gt 0.0465
_refine_ls_shift/su_max 0.002
_refine_ls_shift/su_mean 0.000
_refine_ls_structure_factor_coef Fsqd
_refine_ls_weighting_details 'calc w=1/[\s^2^(Fo^2^)+(0.0559P)^2^+0.0000P] where P=(Fo^2^+2Fc^2^)/3'
_refine_ls_weighting_scheme calc
_refine_ls_wR_factor_gt 0.1045
_refine_ls_wR_factor_ref 0.1136
_reflns_number_gt 6995
_reflns_number_total 11374
_reflns_threshold_expression >2sigma(I)
_cod_data_source_file c5dt02440d2.cif
_cod_data_source_block C32H46BCl2F4FeN4_100K
_cod_depositor_comments
;
The following automatic conversions were performed:

'_symmetry_cell_setting' value 'Monoclinic' changed to 'monoclinic'
according to
/usr/data/users/saulius/crontab/automatic-downloads/rss-feeds/RSC/lib/dictionaries/cif_core.dic
dictionary named 'cif_core.dic' version 2.4.2 from 2011-04-26.

'_exptl_crystal_density_meas' value 'not measured' was changed to '?'
- the value is perceived as not measured.

Automatic conversion script
Id: cif_fix_values 3271 2015-04-21 07:52:19Z andrius 

 Adding full bibliography for 7036399--7036407.cif.
;
_cod_original_cell_volume 4228.6(2)
_cod_original_sg_symbol_H-M 'P 2(1)/c'
_cod_database_code 7036404

loop_
_symmetry_equiv_pos_as_xyz
'x, y, z'
'-x, y+1/2, -z+1/2'
'-x, -y, -z'
'x, -y-1/2, z-1/2'

loop_
_atom_site_label
_atom_site_type_symbol
_atom_site_fract_x
_atom_site_fract_y
_atom_site_fract_z
_atom_site_U_iso_or_equiv
_atom_site_adp_type
_atom_site_occupancy
_atom_site_symmetry_multiplicity
_atom_site_calc_flag
_atom_site_refinement_flags
_atom_site_disorder_assembly
_atom_site_disorder_group
Fe1 Fe 0.222202(15) 0.73489(2) 0.455379(14) 0.02424(9) Uani 1 1 d . . .
Cl1 Cl 0.15426(19) 0.5946(2) 0.45839(13) 0.0256(8) Uani 0.58(2) 1 d P A 1
Cl2 Cl 0.1878(3) 0.7667(3) 0.3321(3) 0.0309(7) Uani 0.58(2) 1 d P A 1
Cl1X Cl 0.1475(5) 0.5963(5) 0.4426(9) 0.0755(14) Uani 0.42(2) 1 d P A 2
Cl2X Cl 0.2022(7) 0.7793(8) 0.3368(5) 0.0680(18) Uani 0.42(2) 1 d P A 2
N1 N 0.32707(9) 0.67867(13) 0.60884(8) 0.0255(4) Uani 1 1 d . . .
N2 N 0.22775(9) 0.79052(12) 0.60125(8) 0.0233(4) Uani 1 1 d . . .
N3 N 0.33031(9) 0.67003(13) 0.49142(8) 0.0249(4) Uani 1 1 d . A .
N4 N 0.16034(9) 0.84806(12) 0.47748(8) 0.0236(3) Uani 1 1 d . A .
C1 C 0.26351(11) 0.73560(15) 0.56727(10) 0.0238(4) Uani 1 1 d . A .
C2 C 0.36053(12) 0.66893(18) 0.69554(10) 0.0335(5) Uani 1 1 d . A .
H2A H 0.4036 0.7187 0.7212 0.040 Uiso 1 1 calc R . .
H2B H 0.3823 0.6002 0.7120 0.040 Uiso 1 1 calc R . .
C3 C 0.29396(12) 0.68852(18) 0.71859(11) 0.0342(5) Uani 1 1 d . . .
H3A H 0.2547 0.6332 0.6981 0.041 Uiso 1 1 calc R A .
H3B H 0.3155 0.6883 0.7765 0.041 Uiso 1 1 calc R . .
C4 C 0.25322(12) 0.78851(17) 0.68737(10) 0.0311(5) Uani 1 1 d . A .
H4A H 0.2068 0.7958 0.6988 0.037 Uiso 1 1 calc R . .
H4B H 0.2900 0.8451 0.7128 0.037 Uiso 1 1 calc R . .
C5 C 0.17047(10) 0.85438(15) 0.54921(10) 0.0242(4) Uani 1 1 d . A .
C6 C 0.12887(12) 0.92382(17) 0.58104(11) 0.0338(5) Uani 1 1 d . . .
H6A H 0.0953 0.9705 0.5397 0.051 Uiso 1 1 calc R A .
H6B H 0.1680 0.9624 0.6250 0.051 Uiso 1 1 calc R . .
H6C H 0.0960 0.8841 0.5993 0.051 Uiso 1 1 calc R . .
C7 C 0.10010(11) 0.90837(15) 0.41690(10) 0.0260(4) Uani 1 1 d . . .
C8 C 0.02104(11) 0.87540(16) 0.38515(10) 0.0273(4) Uani 1 1 d . A .
C9 C -0.03476(12) 0.93468(18) 0.32583(11) 0.0337(5) Uani 1 1 d . . .
H9 H -0.0887 0.9147 0.3034 0.040 Uiso 1 1 calc R A .
C10 C -0.01398(12) 1.02119(19) 0.29887(12) 0.0389(5) Uani 1 1 d . A .
H10 H -0.0532 1.0603 0.2586 0.047 Uiso 1 1 calc R . .
C11 C 0.06443(13) 1.05081(18) 0.33079(12) 0.0385(5) Uani 1 1 d . . .
H11 H 0.0785 1.1105 0.3119 0.046 Uiso 1 1 calc R A .
C12 C 0.12323(12) 0.99526(17) 0.38985(11) 0.0320(5) Uani 1 1 d . A .
C13 C -0.00589(11) 0.77951(16) 0.41081(11) 0.0308(5) Uani 1 1 d . . .
H13 H 0.0414 0.7474 0.4537 0.037 Uiso 1 1 calc R A .
C14 C -0.06633(13) 0.80208(19) 0.44264(13) 0.0388(5) Uani 1 1 d . A .
H14A H -0.0435 0.8497 0.4865 0.058 Uiso 1 1 calc R . .
H14B H -0.0804 0.7391 0.4609 0.058 Uiso 1 1 calc R . .
H14C H -0.1138 0.8318 0.4010 0.058 Uiso 1 1 calc R . .
C15 C -0.04055(13) 0.70482(19) 0.34258(13) 0.0440(6) Uani 1 1 d . A .
H15A H -0.0013 0.6906 0.3227 0.066 Uiso 1 1 calc R . .
H15B H -0.0880 0.7341 0.3005 0.066 Uiso 1 1 calc R . .
H15C H -0.0546 0.6418 0.3608 0.066 Uiso 1 1 calc R . .
C16 C 0.20800(12) 1.03370(17) 0.42481(12) 0.0356(5) Uani 1 1 d . . .
H16 H 0.2432 0.9786 0.4579 0.043 Uiso 1 1 calc R A .
C17 C 0.21699(14) 1.12508(19) 0.47757(16) 0.0526(7) Uani 1 1 d . A .
H17A H 0.1998 1.1068 0.5179 0.079 Uiso 1 1 calc R . .
H17B H 0.1844 1.1809 0.4459 0.079 Uiso 1 1 calc R . .
H17C H 0.2726 1.1461 0.5028 0.079 Uiso 1 1 calc R . .
C18 C 0.23451(14) 1.0610(2) 0.36116(15) 0.0526(7) Uani 1 1 d . A .
H18A H 0.2287 1.0018 0.3279 0.079 Uiso 1 1 calc R . .
H18B H 0.2900 1.0822 0.3859 0.079 Uiso 1 1 calc R . .
H18C H 0.2017 1.1164 0.3290 0.079 Uiso 1 1 calc R . .
C19 C 0.36494(11) 0.64441(15) 0.56458(10) 0.0260(4) Uani 1 1 d . A .
C20 C 0.43791(12) 0.58348(18) 0.60369(11) 0.0349(5) Uani 1 1 d . . .
H20A H 0.4245 0.5166 0.6168 0.052 Uiso 1 1 calc R A .
H20B H 0.4743 0.6177 0.6518 0.052 Uiso 1 1 calc R . .
H20C H 0.4632 0.5757 0.5683 0.052 Uiso 1 1 calc R . .
C21 C 0.36886(11) 0.65148(16) 0.44079(10) 0.0269(4) Uani 1 1 d . . .
C22 C 0.41622(11) 0.72937(17) 0.43473(11) 0.0303(5) Uani 1 1 d . A .
C23 C 0.45409(12) 0.71247(18) 0.38631(11) 0.0344(5) Uani 1 1 d . . .
H23 H 0.4883 0.7627 0.3822 0.041 Uiso 1 1 calc R A .
C24 C 0.44218(12) 0.62355(18) 0.34444(11) 0.0360(5) Uani 1 1 d . A .
H24 H 0.4678 0.6135 0.3114 0.043 Uiso 1 1 calc R . .
C25 C 0.39316(12) 0.54885(18) 0.35013(11) 0.0344(5) Uani 1 1 d . . .
H25 H 0.3849 0.4888 0.3200 0.041 Uiso 1 1 calc R A .
C26 C 0.35547(11) 0.55985(17) 0.39929(10) 0.0299(5) Uani 1 1 d . A .
C27 C 0.42838(12) 0.82772(17) 0.47976(11) 0.0329(5) Uani 1 1 d . . .
H27 H 0.3851 0.8328 0.4969 0.039 Uiso 1 1 calc R A .
C28 C 0.42221(12) 0.91974(18) 0.43016(12) 0.0387(5) Uani 1 1 d . A .
H28A H 0.3714 0.9189 0.3834 0.058 Uiso 1 1 calc R . .
H28B H 0.4654 0.9190 0.4143 0.058 Uiso 1 1 calc R . .
H28C H 0.4259 0.9811 0.4607 0.058 Uiso 1 1 calc R . .
C29 C 0.50621(14) 0.8256(2) 0.55361(12) 0.0455(6) Uani 1 1 d . A .
H29A H 0.5129 0.8894 0.5822 0.068 Uiso 1 1 calc R . .
H29B H 0.5500 0.8169 0.5392 0.068 Uiso 1 1 calc R . .
H29C H 0.5058 0.7692 0.5870 0.068 Uiso 1 1 calc R . .
C30 C 0.30449(12) 0.47686(17) 0.40605(12) 0.0351(5) Uani 1 1 d . . .
H30 H 0.2849 0.4988 0.4451 0.042 Uiso 1 1 calc R A .
C31 C 0.23189(13) 0.4596(2) 0.32716(14) 0.0503(7) Uani 1 1 d . A .
H31A H 0.2028 0.5233 0.3093 0.075 Uiso 1 1 calc R . .
H31B H 0.1974 0.4087 0.3338 0.075 Uiso 1 1 calc R . .
H31C H 0.2493 0.4359 0.2881 0.075 Uiso 1 1 calc R . .
C32 C 0.35094(14) 0.37840(18) 0.43609(14) 0.0468(6) Uani 1 1 d . A .
H32A H 0.3965 0.3909 0.4866 0.070 Uiso 1 1 calc R . .
H32B H 0.3694 0.3540 0.3980 0.070 Uiso 1 1 calc R . .
H32C H 0.3166 0.3273 0.4429 0.070 Uiso 1 1 calc R . .
B1 B 0.38745(16) -0.0102(2) 0.64693(14) 0.0416(7) Uani 1 1 d . . .
F1 F 0.44655(8) 0.03357(12) 0.71177(7) 0.0558(4) Uani 1 1 d . . .
F2 F 0.31385(8) 0.00794(12) 0.64715(8) 0.0588(4) Uani 1 1 d . . .
F3 F 0.38838(8) 0.02886(12) 0.57960(7) 0.0547(4) Uani 1 1 d . . .
F4 F 0.39860(9) -0.11461(12) 0.64928(8) 0.0542(4) Uani 1 1 d . . .

loop_
_atom_site_aniso_label
_atom_site_aniso_U_11
_atom_site_aniso_U_22
_atom_site_aniso_U_33
_atom_site_aniso_U_23
_atom_site_aniso_U_13
_atom_site_aniso_U_12
Fe1 0.02398(14) 0.03255(18) 0.01690(13) 0.00114(11) 0.00956(10) 0.00820(12)
Cl1 0.0268(8) 0.0255(10) 0.0246(15) 0.0021(6) 0.0113(6) 0.0043(6)
Cl2 0.0293(10) 0.0494(17) 0.0142(7) 0.0045(6) 0.0095(6) 0.0134(10)
Cl1X 0.0431(19) 0.059(3) 0.130(4) -0.031(3) 0.042(3) -0.0034(15)
Cl2X 0.053(3) 0.136(5) 0.0194(14) 0.018(2) 0.0193(18) 0.052(3)
N1 0.0257(8) 0.0356(10) 0.0139(7) 0.0016(7) 0.0074(6) 0.0068(7)
N2 0.0263(8) 0.0315(10) 0.0133(7) -0.0016(6) 0.0096(6) 0.0036(7)
N3 0.0249(8) 0.0331(10) 0.0169(7) -0.0016(6) 0.0092(6) 0.0060(7)
N4 0.0251(8) 0.0261(10) 0.0198(7) 0.0008(6) 0.0099(6) 0.0043(7)
C1 0.0249(9) 0.0287(11) 0.0180(8) 0.0026(8) 0.0096(7) 0.0018(8)
C2 0.0367(11) 0.0474(14) 0.0135(8) 0.0037(8) 0.0081(8) 0.0095(10)
C3 0.0349(11) 0.0509(14) 0.0167(9) 0.0063(9) 0.0109(8) 0.0062(10)
C4 0.0307(10) 0.0504(15) 0.0145(8) -0.0010(8) 0.0119(7) 0.0041(9)
C5 0.0237(9) 0.0287(12) 0.0214(9) -0.0029(8) 0.0109(7) 0.0010(8)
C6 0.0336(11) 0.0442(14) 0.0266(10) -0.0047(9) 0.0159(8) 0.0102(10)
C7 0.0289(10) 0.0299(12) 0.0192(8) 0.0015(8) 0.0105(7) 0.0082(8)
C8 0.0287(10) 0.0325(12) 0.0228(9) -0.0027(8) 0.0131(8) 0.0057(8)
C9 0.0251(10) 0.0475(15) 0.0269(10) 0.0013(9) 0.0097(8) 0.0073(9)
C10 0.0307(11) 0.0523(16) 0.0314(11) 0.0117(10) 0.0113(9) 0.0140(10)
C11 0.0374(12) 0.0441(14) 0.0363(11) 0.0161(10) 0.0182(9) 0.0113(10)
C12 0.0302(10) 0.0393(13) 0.0280(10) 0.0070(9) 0.0142(8) 0.0080(9)
C13 0.0277(10) 0.0346(13) 0.0286(10) 0.0000(9) 0.0108(8) 0.0046(9)
C14 0.0347(11) 0.0425(14) 0.0420(12) 0.0029(10) 0.0192(10) 0.0012(10)
C15 0.0389(12) 0.0454(15) 0.0376(12) -0.0100(11) 0.0072(10) 0.0016(10)
C16 0.0313(11) 0.0352(14) 0.0384(11) 0.0125(10) 0.0133(9) 0.0061(9)
C17 0.0393(13) 0.0455(17) 0.0638(16) 0.0062(13) 0.0139(12) 0.0032(11)
C18 0.0387(13) 0.0674(19) 0.0574(15) 0.0264(14) 0.0263(12) 0.0072(12)
C19 0.0249(9) 0.0293(12) 0.0213(9) -0.0014(8) 0.0078(7) 0.0050(8)
C20 0.0339(11) 0.0435(14) 0.0237(9) 0.0049(9) 0.0093(8) 0.0161(10)
C21 0.0250(9) 0.0370(13) 0.0174(8) -0.0007(8) 0.0081(7) 0.0110(9)
C22 0.0284(10) 0.0419(13) 0.0197(8) 0.0017(9) 0.0095(7) 0.0096(9)
C23 0.0327(11) 0.0463(15) 0.0252(9) 0.0041(9) 0.0135(8) 0.0093(10)
C24 0.0356(11) 0.0542(16) 0.0194(9) 0.0038(9) 0.0130(8) 0.0203(11)
C25 0.0336(11) 0.0461(14) 0.0187(9) -0.0033(9) 0.0069(8) 0.0171(10)
C26 0.0241(10) 0.0435(14) 0.0155(8) -0.0004(8) 0.0026(7) 0.0114(9)
C27 0.0351(11) 0.0370(13) 0.0304(10) -0.0029(9) 0.0179(9) 0.0021(9)
C28 0.0325(11) 0.0475(15) 0.0278(10) -0.0007(10) 0.0053(9) 0.0049(10)
C29 0.0549(14) 0.0445(15) 0.0274(11) 0.0005(10) 0.0087(10) 0.0043(11)
C30 0.0317(11) 0.0380(14) 0.0300(10) -0.0101(9) 0.0081(9) 0.0072(9)
C31 0.0337(12) 0.0605(18) 0.0427(13) -0.0125(12) 0.0035(10) -0.0016(11)
C32 0.0503(14) 0.0367(15) 0.0501(14) -0.0036(11) 0.0186(11) 0.0068(11)
B1 0.0400(14) 0.060(2) 0.0248(11) 0.0040(12) 0.0145(11) 0.0054(13)
F1 0.0627(9) 0.0647(10) 0.0320(7) -0.0033(7) 0.0130(6) -0.0145(7)
F2 0.0539(9) 0.0786(11) 0.0562(9) 0.0156(8) 0.0356(7) 0.0088(8)
F3 0.0494(8) 0.0874(12) 0.0324(7) 0.0175(7) 0.0225(6) 0.0085(8)
F4 0.0634(9) 0.0568(10) 0.0463(8) -0.0068(7) 0.0276(7) -0.0025(7)

loop_
_atom_type_symbol
_atom_type_description
_atom_type_scat_dispersion_real
_atom_type_scat_dispersion_imag
_atom_type_scat_source
C C 0.0033 0.0016 'International Tables Vol C Tables 4.2.6.8 and 6.1.1.4'
H H 0.0000 0.0000 'International Tables Vol C Tables 4.2.6.8 and 6.1.1.4'
N N 0.0061 0.0033 'International Tables Vol C Tables 4.2.6.8 and 6.1.1.4'
B B 0.0013 0.0007 'International Tables Vol C Tables 4.2.6.8 and 6.1.1.4'
Cl Cl 0.1484 0.1585 'International Tables Vol C Tables 4.2.6.8 and 6.1.1.4'
Fe Fe 0.3463 0.8444 'International Tables Vol C Tables 4.2.6.8 and 6.1.1.4'
F F 0.0171 0.0103 'International Tables Vol C Tables 4.2.6.8 and 6.1.1.4'

loop_
_geom_angle_atom_site_label_1
_geom_angle_atom_site_label_2
_geom_angle_atom_site_label_3
_geom_angle
C1 Fe1 N3 76.42(7)
C1 Fe1 N4 76.29(7)
N3 Fe1 N4 144.52(6)
C1 Fe1 Cl2 167.30(12)
N3 Fe1 Cl2 103.25(13)
N4 Fe1 Cl2 98.51(13)
C1 Fe1 Cl2X 160.1(4)
N3 Fe1 Cl2X 99.1(3)
N4 Fe1 Cl2X 98.8(2)
Cl2 Fe1 Cl2X 7.8(4)
C1 Fe1 Cl1X 93.2(4)
N3 Fe1 Cl1X 100.22(19)
N4 Fe1 Cl1X 103.54(16)
Cl2 Fe1 Cl1X 99.3(4)
Cl2X Fe1 Cl1X 106.6(2)
C1 Fe1 Cl1 86.43(8)
N3 Fe1 Cl1 97.90(9)
N4 Fe1 Cl1 102.57(10)
Cl2 Fe1 Cl1 106.10(11)
Cl2X Fe1 Cl1 113.4(3)
Cl1X Fe1 Cl1 6.9(4)
C1 N1 C19 112.83(14)
C1 N1 C2 122.57(15)
C19 N1 C2 123.79(15)
C1 N2 C5 112.85(14)
C1 N2 C4 122.11(15)
C5 N2 C4 124.81(15)
C19 N3 C21 119.99(15)
C19 N3 Fe1 115.74(12)
C21 N3 Fe1 124.26(11)
C5 N4 C7 120.28(16)
C5 N4 Fe1 115.21(13)
C7 N4 Fe1 123.89(11)
N2 C1 N1 122.10(15)
N2 C1 Fe1 119.43(13)
N1 C1 Fe1 118.46(13)
N1 C2 C3 107.32(15)
N1 C2 H2A 110.2
C3 C2 H2A 110.2
N1 C2 H2B 110.2
C3 C2 H2B 110.2
H2A C2 H2B 108.5
C4 C3 C2 112.17(17)
C4 C3 H3A 109.2
C2 C3 H3A 109.2
C4 C3 H3B 109.2
C2 C3 H3B 109.2
H3A C3 H3B 107.9
N2 C4 C3 108.11(16)
N2 C4 H4A 110.1
C3 C4 H4A 110.1
N2 C4 H4B 110.1
C3 C4 H4B 110.1
H4A C4 H4B 108.4
N4 C5 N2 115.00(16)
N4 C5 C6 127.01(17)
N2 C5 C6 117.97(15)
C5 C6 H6A 109.5
C5 C6 H6B 109.5
H6A C6 H6B 109.5
C5 C6 H6C 109.5
H6A C6 H6C 109.5
H6B C6 H6C 109.5
C12 C7 C8 122.36(17)
C12 C7 N4 118.72(17)
C8 C7 N4 118.87(17)
C9 C8 C7 116.94(19)
C9 C8 C13 119.16(18)
C7 C8 C13 123.89(17)
C10 C9 C8 122.01(19)
C10 C9 H9 119.0
C8 C9 H9 119.0
C9 C10 C11 119.54(19)
C9 C10 H10 120.2
C11 C10 H10 120.2
C10 C11 C12 121.6(2)
C10 C11 H11 119.2
C12 C11 H11 119.2
C11 C12 C7 117.55(19)
C11 C12 C16 119.2(2)
C7 C12 C16 123.16(17)
C8 C13 C14 111.73(17)
C8 C13 C15 110.33(18)
C14 C13 C15 110.06(18)
C8 C13 H13 108.2
C14 C13 H13 108.2
C15 C13 H13 108.2
C13 C14 H14A 109.5
C13 C14 H14B 109.5
H14A C14 H14B 109.5
C13 C14 H14C 109.5
H14A C14 H14C 109.5
H14B C14 H14C 109.5
C13 C15 H15A 109.5
C13 C15 H15B 109.5
H15A C15 H15B 109.5
C13 C15 H15C 109.5
H15A C15 H15C 109.5
H15B C15 H15C 109.5
C12 C16 C17 110.20(18)
C12 C16 C18 111.89(18)
C17 C16 C18 110.2(2)
C12 C16 H16 108.1
C17 C16 H16 108.1
C18 C16 H16 108.1
C16 C17 H17A 109.5
C16 C17 H17B 109.5
H17A C17 H17B 109.5
C16 C17 H17C 109.5
H17A C17 H17C 109.5
H17B C17 H17C 109.5
C16 C18 H18A 109.5
C16 C18 H18B 109.5
H18A C18 H18B 109.5
C16 C18 H18C 109.5
H18A C18 H18C 109.5
H18B C18 H18C 109.5
N3 C19 N1 114.16(16)
N3 C19 C20 127.08(17)
N1 C19 C20 118.75(16)
C19 C20 H20A 109.5
C19 C20 H20B 109.5
H20A C20 H20B 109.5
C19 C20 H20C 109.5
H20A C20 H20C 109.5
H20B C20 H20C 109.5
C22 C21 C26 123.70(18)
C22 C21 N3 116.59(17)
C26 C21 N3 119.68(18)
C21 C22 C23 117.3(2)
C21 C22 C27 122.09(17)
C23 C22 C27 120.6(2)
C24 C23 C22 120.7(2)
C24 C23 H23 119.7
C22 C23 H23 119.7
C23 C24 C25 120.63(19)
C23 C24 H24 119.7
C25 C24 H24 119.7
C24 C25 C26 121.5(2)
C24 C25 H25 119.3
C26 C25 H25 119.3
C25 C26 C21 116.2(2)
C25 C26 C30 120.48(19)
C21 C26 C30 123.32(18)
C28 C27 C22 112.92(17)
C28 C27 C29 111.66(19)
C22 C27 C29 110.51(18)
C28 C27 H27 107.1
C22 C27 H27 107.1
C29 C27 H27 107.1
C27 C28 H28A 109.5
C27 C28 H28B 109.5
H28A C28 H28B 109.5
C27 C28 H28C 109.5
H28A C28 H28C 109.5
H28B C28 H28C 109.5
C27 C29 H29A 109.5
C27 C29 H29B 109.5
H29A C29 H29B 109.5
C27 C29 H29C 109.5
H29A C29 H29C 109.5
H29B C29 H29C 109.5
C26 C30 C32 111.86(18)
C26 C30 C31 110.79(18)
C32 C30 C31 110.80(19)
C26 C30 H30 107.7
C32 C30 H30 107.7
C31 C30 H30 107.7
C30 C31 H31A 109.5
C30 C31 H31B 109.5
H31A C31 H31B 109.5
C30 C31 H31C 109.5
H31A C31 H31C 109.5
H31B C31 H31C 109.5
C30 C32 H32A 109.5
C30 C32 H32B 109.5
H32A C32 H32B 109.5
C30 C32 H32C 109.5
H32A C32 H32C 109.5
H32B C32 H32C 109.5
F1 B1 F3 109.7(2)
F1 B1 F4 109.7(2)
F3 B1 F4 109.7(2)
F1 B1 F2 109.8(2)
F3 B1 F2 110.23(19)
F4 B1 F2 107.7(2)

loop_
_geom_bond_atom_site_label_1
_geom_bond_atom_site_label_2
_geom_bond_distance
Fe1 C1 1.9120(17)
Fe1 N3 2.0286(15)
Fe1 N4 2.0455(15)
Fe1 Cl2 2.173(5)
Fe1 Cl2X 2.189(7)
Fe1 Cl1X 2.255(6)
Fe1 Cl1 2.266(3)
N1 C1 1.339(2)
N1 C19 1.389(2)
N1 C2 1.486(2)
N2 C1 1.329(2)
N2 C5 1.385(2)
N2 C4 1.486(2)
N3 C19 1.293(2)
N3 C21 1.451(2)
N4 C5 1.289(2)
N4 C7 1.449(2)
C2 C3 1.514(3)
C2 H2A 0.9900
C2 H2B 0.9900
C3 C4 1.513(3)
C3 H3A 0.9900
C3 H3B 0.9900
C4 H4A 0.9900
C4 H4B 0.9900
C5 C6 1.491(3)
C6 H6A 0.9800
C6 H6B 0.9800
C6 H6C 0.9800
C7 C12 1.401(3)
C7 C8 1.406(3)
C8 C9 1.396(3)
C8 C13 1.521(3)
C9 C10 1.376(3)
C9 H9 0.9500
C10 C11 1.383(3)
C10 H10 0.9500
C11 C12 1.391(3)
C11 H11 0.9500
C12 C16 1.521(3)
C13 C14 1.528(3)
C13 C15 1.528(3)
C13 H13 1.0000
C14 H14A 0.9800
C14 H14B 0.9800
C14 H14C 0.9800
C15 H15A 0.9800
C15 H15B 0.9800
C15 H15C 0.9800
C16 C17 1.529(3)
C16 C18 1.533(3)
C16 H16 1.0000
C17 H17A 0.9800
C17 H17B 0.9800
C17 H17C 0.9800
C18 H18A 0.9800
C18 H18B 0.9800
C18 H18C 0.9800
C19 C20 1.480(3)
C20 H20A 0.9800
C20 H20B 0.9800
C20 H20C 0.9800
C21 C22 1.397(3)
C21 C26 1.406(3)
C22 C23 1.400(3)
C22 C27 1.516(3)
C23 C24 1.380(3)
C23 H23 0.9500
C24 C25 1.386(3)
C24 H24 0.9500
C25 C26 1.400(3)
C25 H25 0.9500
C26 C30 1.497(3)
C27 C28 1.510(3)
C27 C29 1.521(3)
C27 H27 1.0000
C28 H28A 0.9800
C28 H28B 0.9800
C28 H28C 0.9800
C29 H29A 0.9800
C29 H29B 0.9800
C29 H29C 0.9800
C30 C32 1.532(3)
C30 C31 1.539(3)
C30 H30 1.0000
C31 H31A 0.9800
C31 H31B 0.9800
C31 H31C 0.9800
C32 H32A 0.9800
C32 H32B 0.9800
C32 H32C 0.9800
B1 F1 1.374(3)
B1 F3 1.382(3)
B1 F4 1.393(3)
B1 F2 1.404(3)

loop_
_geom_torsion_atom_site_label_1
_geom_torsion_atom_site_label_2
_geom_torsion_atom_site_label_3
_geom_torsion_atom_site_label_4
_geom_torsion
C1 Fe1 N3 C19 12.31(15)
N4 Fe1 N3 C19 52.9(2)
Cl2 Fe1 N3 C19 179.25(17)
Cl2X Fe1 N3 C19 172.5(4)
Cl1X Fe1 N3 C19 -78.6(4)
Cl1 Fe1 N3 C19 -72.06(16)
C1 Fe1 N3 C21 -167.94(17)
N4 Fe1 N3 C21 -127.32(15)
Cl2 Fe1 N3 C21 -0.99(19)
Cl2X Fe1 N3 C21 -7.7(4)
Cl1X Fe1 N3 C21 101.2(4)
Cl1 Fe1 N3 C21 107.70(17)
C1 Fe1 N4 C5 -8.84(14)
N3 Fe1 N4 C5 -49.48(19)
Cl2 Fe1 N4 C5 -177.02(17)
Cl2X Fe1 N4 C5 -169.2(4)
Cl1X Fe1 N4 C5 81.2(4)
Cl1 Fe1 N4 C5 74.27(15)
C1 Fe1 N4 C7 -179.81(16)
N3 Fe1 N4 C7 139.55(14)
Cl2 Fe1 N4 C7 12.00(18)
Cl2X Fe1 N4 C7 19.9(4)
Cl1X Fe1 N4 C7 -89.7(4)
Cl1 Fe1 N4 C7 -96.71(16)
C5 N2 C1 N1 171.53(18)
C4 N2 C1 N1 -3.2(3)
C5 N2 C1 Fe1 -9.8(2)
C4 N2 C1 Fe1 175.43(14)
C19 N1 C1 N2 -167.46(18)
C2 N1 C1 N2 2.6(3)
C19 N1 C1 Fe1 13.9(2)
C2 N1 C1 Fe1 -176.02(15)
N3 Fe1 C1 N2 167.22(17)
N4 Fe1 C1 N2 10.10(15)
Cl2 Fe1 C1 N2 77.2(7)
Cl2X Fe1 C1 N2 88.0(7)
Cl1X Fe1 C1 N2 -93.0(2)
Cl1 Fe1 C1 N2 -93.77(17)
N3 Fe1 C1 N1 -14.09(15)
N4 Fe1 C1 N1 -171.21(17)
Cl2 Fe1 C1 N1 -104.2(6)
Cl2X Fe1 C1 N1 -93.3(7)
Cl1X Fe1 C1 N1 85.6(2)
Cl1 Fe1 C1 N1 84.92(17)
C1 N1 C2 C3 25.9(3)
C19 N1 C2 C3 -165.07(19)
N1 C2 C3 C4 -54.1(2)
C1 N2 C4 C3 -25.0(2)
C5 N2 C4 C3 160.88(18)
C2 C3 C4 N2 54.0(2)
C7 N4 C5 N2 177.76(16)
Fe1 N4 C5 N2 6.4(2)
C7 N4 C5 C6 -3.8(3)
Fe1 N4 C5 C6 -175.12(17)
C1 N2 C5 N4 1.6(2)
C4 N2 C5 N4 176.19(18)
C1 N2 C5 C6 -176.98(18)
C4 N2 C5 C6 -2.4(3)
C5 N4 C7 C12 102.4(2)
Fe1 N4 C7 C12 -87.1(2)
C5 N4 C7 C8 -80.2(2)
Fe1 N4 C7 C8 90.34(19)
C12 C7 C8 C9 -1.4(3)
N4 C7 C8 C9 -178.71(16)
C12 C7 C8 C13 177.64(18)
N4 C7 C8 C13 0.3(3)
C7 C8 C9 C10 0.4(3)
C13 C8 C9 C10 -178.67(19)
C8 C9 C10 C11 0.3(3)
C9 C10 C11 C12 -0.1(3)
C10 C11 C12 C7 -0.9(3)
C10 C11 C12 C16 -177.7(2)
C8 C7 C12 C11 1.6(3)
N4 C7 C12 C11 178.94(18)
C8 C7 C12 C16 178.35(19)
N4 C7 C12 C16 -4.3(3)
C9 C8 C13 C14 -60.5(2)
C7 C8 C13 C14 120.5(2)
C9 C8 C13 C15 62.3(2)
C7 C8 C13 C15 -116.7(2)
C11 C12 C16 C17 73.2(2)
C7 C12 C16 C17 -103.5(2)
C11 C12 C16 C18 -49.9(3)
C7 C12 C16 C18 133.4(2)
C21 N3 C19 N1 171.56(17)
Fe1 N3 C19 N1 -8.7(2)
C21 N3 C19 C20 -9.1(3)
Fe1 N3 C19 C20 170.71(17)
C1 N1 C19 N3 -2.7(3)
C2 N1 C19 N3 -172.65(18)
C1 N1 C19 C20 177.86(19)
C2 N1 C19 C20 7.9(3)
C19 N3 C21 C22 -91.2(2)
Fe1 N3 C21 C22 89.09(18)
C19 N3 C21 C26 90.7(2)
Fe1 N3 C21 C26 -89.0(2)
C26 C21 C22 C23 -2.2(3)
N3 C21 C22 C23 179.76(16)
C26 C21 C22 C27 179.21(17)
N3 C21 C22 C27 1.2(3)
C21 C22 C23 C24 2.3(3)
C27 C22 C23 C24 -179.08(18)
C22 C23 C24 C25 -0.7(3)
C23 C24 C25 C26 -1.3(3)
C24 C25 C26 C21 1.4(3)
C24 C25 C26 C30 -178.35(17)
C22 C21 C26 C25 0.4(3)
N3 C21 C26 C25 178.36(15)
C22 C21 C26 C30 -179.88(17)
N3 C21 C26 C30 -1.9(3)
C21 C22 C27 C28 -135.69(19)
C23 C22 C27 C28 45.8(3)
C21 C22 C27 C29 98.4(2)
C23 C22 C27 C29 -80.1(2)
C25 C26 C30 C32 59.9(2)
C21 C26 C30 C32 -119.8(2)
C25 C26 C30 C31 -64.3(2)
C21 C26 C30 C31 116.0(2)

loop_
_platon_squeeze_void_nr
_platon_squeeze_void_average_x
_platon_squeeze_void_average_y
_platon_squeeze_void_average_z
_platon_squeeze_void_volume
_platon_squeeze_void_count_electrons
_platon_squeeze_void_content
1 0.000 0.000 0.000 544 182 ' '
2 0.000 0.500 0.500 544 182 ' '
